data_1506727
loop_
_publ_author_name
'Dimopoulos, Paschalis'
'George, Jonathan'
'Tocher, Derek A.'
'Manaviazar, Soraya'
'Hale, Karl J.'

_publ_section_title
;
 Mechanistic studies on the O-directed free-radical hydrostannation of
 disubstituted acetylenes with Ph3SnH and Et3B and on the iodination of
 allylically oxygenated alpha-triphenylstannylalkenes.
;
_journal_issue 24
_journal_name_full 'Organic letters'
_journal_page_first 5377
_journal_page_last 5380
_journal_paper_doi 10.1021/ol051937d
_journal_volume 7
_journal_year 2005
_chemical_formula_sum 'C22 H22 O Sn'
_chemical_formula_weight 421.09
_chemical_name_systematic
;
 ?
;
_space_group_IT_number 14
_symmetry_cell_setting monoclinic
_symmetry_space_group_name_Hall '-P 2yn'
_symmetry_space_group_name_H-M 'P 1 21/n 1'
_atom_sites_solution_hydrogens geom
_atom_sites_solution_primary direct
_atom_sites_solution_secondary difmap
_audit_creation_method SHELXL-97
_cell_angle_alpha 90.00
_cell_angle_beta 95.080(2)
_cell_angle_gamma 90.00
_cell_formula_units_Z 8
_cell_length_a 7.4180(7)
_cell_length_b 15.6288(15)
_cell_length_c 32.908(3)
_cell_measurement_temperature 150(2)
_cell_volume 3800.2(6)
_computing_cell_refinement 'Bruker SAINT'
_computing_data_collection 'Bruker SMART'
_computing_data_reduction 'Bruker SAINT'
_computing_structure_refinement 'SHELXL-97 (Sheldrick, 1997)'
_computing_structure_solution 'SHELXS-97 (Sheldrick, 1990)'
_diffrn_ambient_temperature 150(2)
_diffrn_measured_fraction_theta_full 0.992
_diffrn_measured_fraction_theta_max 0.958
_diffrn_measurement_device_type 'Bruker SMART APEX diffractometer'
_diffrn_measurement_method '\w rotation with narrow frames'
_diffrn_radiation_monochromator graphite
_diffrn_radiation_source 'fine-focus sealed tube'
_diffrn_radiation_type MoK\a
_diffrn_radiation_wavelength 0.71073
_diffrn_reflns_av_R_equivalents 0.0724
_diffrn_reflns_av_sigmaI/netI 0.0977
_diffrn_reflns_limit_h_max 9
_diffrn_reflns_limit_h_min -9
_diffrn_reflns_limit_k_max 20
_diffrn_reflns_limit_k_min -20
_diffrn_reflns_limit_l_max 43
_diffrn_reflns_limit_l_min -43
_diffrn_reflns_number 29628
_diffrn_reflns_theta_full 26.00
_diffrn_reflns_theta_max 28.26
_diffrn_reflns_theta_min 1.24
_diffrn_standards_number 0
_exptl_absorpt_coefficient_mu 1.349
_exptl_absorpt_correction_T_max 0.8997
_exptl_absorpt_correction_T_min 0.6281
_exptl_absorpt_correction_type multi-scan
_exptl_crystal_colour colourless
_exptl_crystal_density_diffrn 1.472
_exptl_crystal_density_method 'not measured'
_exptl_crystal_description plate
_exptl_crystal_F_000 1696
_exptl_crystal_size_max 0.38
_exptl_crystal_size_mid 0.17
_exptl_crystal_size_min 0.08
_refine_diff_density_max 1.039
_refine_diff_density_min -1.182
_refine_diff_density_rms 0.161
_refine_ls_extinction_coef 0.00020(17)
_refine_ls_extinction_expression Fc^*^=kFc[1+0.001xFc^2^\l^3^/sin(2\q)]^-1/4^
_refine_ls_extinction_method SHELXL
_refine_ls_goodness_of_fit_ref 1.064
_refine_ls_hydrogen_treatment riding
_refine_ls_matrix_type full
_refine_ls_number_parameters 434
_refine_ls_number_reflns 9013
_refine_ls_number_restraints 0
_refine_ls_restrained_S_all 1.064
_refine_ls_R_factor_all 0.0588
_refine_ls_R_factor_gt 0.0547
_refine_ls_shift/su_max 0.001
_refine_ls_shift/su_mean 0.000
_refine_ls_structure_factor_coef Fsqd
_refine_ls_weighting_details 'calc w=1/[\s^2^(Fo^2^)+(0.0338P)^2^+6.8274P] where P=(Fo^2^+2Fc^2^)/3'
_refine_ls_weighting_scheme calc
_refine_ls_wR_factor_gt 0.1333
_refine_ls_wR_factor_ref 0.1365
_reflns_number_gt 8272
_reflns_number_total 9013
_reflns_threshold_expression I>2\s(I)
_cod_data_source_file ol051937dsi20051010_114456.cif
_cod_data_source_block HaleOL3XRAY34
_cod_original_cell_volume 3800.1(6)
_cod_original_sg_symbol_H-M P2(1)/n
_cod_database_code 1506727

loop_
_symmetry_equiv_pos_as_xyz
'x, y, z'
'-x+1/2, y+1/2, -z+1/2'
'-x, -y, -z'
'x-1/2, -y-1/2, z-1/2'

loop_
_atom_site_label
_atom_site_type_symbol
_atom_site_fract_x
_atom_site_fract_y
_atom_site_fract_z
_atom_site_U_iso_or_equiv
_atom_site_adp_type
_atom_site_occupancy
_atom_site_symmetry_multiplicity
_atom_site_calc_flag
_atom_site_refinement_flags
Sn1 Sn 0.29340(3) 0.757744(15) 0.125412(7) 0.02004(10) Uani 1 1 d .
Sn2 Sn 0.78779(3) 0.209189(15) 0.116465(7) 0.02064(10) Uani 1 1 d .
O1 O 0.2067(4) 0.96123(17) 0.03265(8) 0.0246(5) Uani 1 1 d .
H1A H 0.1190 0.9885 0.0407 0.037 Uiso 1 1 calc R
O2 O 0.9156(4) 0.06025(18) 0.04730(8) 0.0292(6) Uani 1 1 d .
H2A H 0.9820 0.0167 0.0472 0.044 Uiso 1 1 calc R
C1 C 0.2858(5) 0.9098(2) 0.06494(12) 0.0239(7) Uani 1 1 d .
H1B H 0.3199 0.9472 0.0887 0.029 Uiso 1 1 calc R
H1C H 0.3984 0.8843 0.0563 0.029 Uiso 1 1 calc R
C2 C 0.1670(5) 0.8389(2) 0.07840(11) 0.0219(7) Uani 1 1 d .
C3 C 0.0009(6) 0.8263(3) 0.06049(13) 0.0298(8) Uani 1 1 d .
H3A H -0.0380 0.8649 0.0392 0.036 Uiso 1 1 calc R
C4 C -0.1310(7) 0.7587(3) 0.06989(17) 0.0433(12) Uani 1 1 d .
H4A H -0.2425 0.7654 0.0519 0.065 Uiso 1 1 calc R
H4B H -0.1585 0.7642 0.0984 0.065 Uiso 1 1 calc R
H4C H -0.0786 0.7022 0.0656 0.065 Uiso 1 1 calc R
C5 C 0.7562(6) 0.0403(2) 0.06710(12) 0.0282(8) Uani 1 1 d .
H5A H 0.7908 0.0119 0.0935 0.034 Uiso 1 1 calc R
H5B H 0.6790 0.0004 0.0499 0.034 Uiso 1 1 calc R
C6 C 0.6526(5) 0.1205(2) 0.07409(12) 0.0260(8) Uani 1 1 d .
C7 C 0.4952(5) 0.1359(3) 0.05249(13) 0.0312(9) Uani 1 1 d .
H7A H 0.4508 0.0917 0.0345 0.037 Uiso 1 1 calc R
C8 C 0.3806(7) 0.2140(4) 0.05323(18) 0.0508(14) Uani 1 1 d .
H8A H 0.2719 0.2067 0.0344 0.076 Uiso 1 1 calc R
H8B H 0.4492 0.2636 0.0449 0.076 Uiso 1 1 calc R
H8C H 0.3454 0.2230 0.0809 0.076 Uiso 1 1 calc R
C11 C 0.1193(5) 0.6895(2) 0.16226(11) 0.0227(7) Uani 1 1 d .
C12 C 0.1209(6) 0.5998(3) 0.16256(13) 0.0296(8) Uani 1 1 d .
H12A H 0.1970 0.5695 0.1458 0.036 Uiso 1 1 calc R
C13 C 0.0116(6) 0.5555(3) 0.18723(15) 0.0363(10) Uani 1 1 d .
H13A H 0.0126 0.4947 0.1872 0.044 Uiso 1 1 calc R
C14 C -0.0991(6) 0.5988(3) 0.21189(14) 0.0379(10) Uani 1 1 d .
H14A H -0.1728 0.5677 0.2289 0.046 Uiso 1 1 calc R
C15 C -0.1027(6) 0.6869(3) 0.21190(14) 0.0368(10) Uani 1 1 d .
H15A H -0.1787 0.7169 0.2288 0.044 Uiso 1 1 calc R
C16 C 0.0063(6) 0.7314(3) 0.18686(14) 0.0314(9) Uani 1 1 d .
H16A H 0.0029 0.7922 0.1867 0.038 Uiso 1 1 calc R
C21 C 0.4472(5) 0.6664(2) 0.09484(12) 0.0228(7) Uani 1 1 d .
C22 C 0.4148(5) 0.6546(3) 0.05291(12) 0.0277(8) Uani 1 1 d .
H22A H 0.3220 0.6867 0.0381 0.033 Uiso 1 1 calc R
C23 C 0.5160(6) 0.5964(3) 0.03216(14) 0.0360(10) Uani 1 1 d .
H23A H 0.4924 0.5893 0.0035 0.043 Uiso 1 1 calc R
C24 C 0.6499(6) 0.5496(3) 0.05339(16) 0.0367(10) Uani 1 1 d .
H24A H 0.7184 0.5095 0.0395 0.044 Uiso 1 1 calc R
C25 C 0.6851(6) 0.5608(3) 0.09510(15) 0.0334(9) Uani 1 1 d .
H25A H 0.7787 0.5287 0.1096 0.040 Uiso 1 1 calc R
C26 C 0.5853(5) 0.6182(2) 0.11571(12) 0.0265(8) Uani 1 1 d .
H26A H 0.6104 0.6251 0.1443 0.032 Uiso 1 1 calc R
C31 C 0.4740(5) 0.8288(2) 0.16711(12) 0.0260(8) Uani 1 1 d .
C32 C 0.6106(5) 0.8814(3) 0.15357(13) 0.0290(8) Uani 1 1 d .
H32A H 0.6210 0.8874 0.1251 0.035 Uiso 1 1 calc R
C33 C 0.7303(6) 0.9246(3) 0.18119(15) 0.0363(10) Uani 1 1 d .
H33A H 0.8203 0.9608 0.1717 0.044 Uiso 1 1 calc R
C34 C 0.7180(6) 0.9145(3) 0.22272(15) 0.0393(11) Uani 1 1 d .
H34A H 0.8009 0.9432 0.2417 0.047 Uiso 1 1 calc R
C35 C 0.5865(7) 0.8633(3) 0.23626(14) 0.0384(10) Uani 1 1 d .
H35A H 0.5788 0.8567 0.2648 0.046 Uiso 1 1 calc R
C36 C 0.4644(6) 0.8211(3) 0.20911(12) 0.0299(8) Uani 1 1 d .
H36A H 0.3729 0.7865 0.2191 0.036 Uiso 1 1 calc R
C41 C 0.9362(5) 0.3023(2) 0.08569(12) 0.0222(7) Uani 1 1 d .
C42 C 1.0702(6) 0.3513(3) 0.10686(13) 0.0305(8) Uani 1 1 d .
H42A H 1.0969 0.3427 0.1353 0.037 Uiso 1 1 calc R
C43 C 1.1662(6) 0.4129(3) 0.08685(15) 0.0352(9) Uani 1 1 d .
H43A H 1.2569 0.4461 0.1017 0.042 Uiso 1 1 calc R
C44 C 1.1290(6) 0.4254(3) 0.04560(14) 0.0335(9) Uani 1 1 d .
H44A H 1.1938 0.4676 0.0320 0.040 Uiso 1 1 calc R
C45 C 0.9982(6) 0.3771(3) 0.02377(13) 0.0355(9) Uani 1 1 d .
H45A H 0.9740 0.3853 -0.0048 0.043 Uiso 1 1 calc R
C46 C 0.9017(5) 0.3161(3) 0.04399(12) 0.0284(8) Uani 1 1 d .
H46A H 0.8106 0.2834 0.0290 0.034 Uiso 1 1 calc R
C51 C 0.6111(5) 0.2768(2) 0.15334(12) 0.0233(7) Uani 1 1 d .
C52 C 0.4925(6) 0.2338(3) 0.17682(14) 0.0325(9) Uani 1 1 d .
H52A H 0.4879 0.1731 0.1762 0.039 Uiso 1 1 calc R
C53 C 0.3824(6) 0.2777(3) 0.20083(15) 0.0368(10) Uani 1 1 d .
H53A H 0.3025 0.2472 0.2166 0.044 Uiso 1 1 calc R
C54 C 0.3867(6) 0.3669(3) 0.20237(14) 0.0380(10) Uani 1 1 d .
H54A H 0.3109 0.3973 0.2192 0.046 Uiso 1 1 calc R
C55 C 0.5025(6) 0.4105(3) 0.17913(14) 0.0365(10) Uani 1 1 d .
H55A H 0.5055 0.4712 0.1796 0.044 Uiso 1 1 calc R
C56 C 0.6143(6) 0.3660(3) 0.15509(13) 0.0312(9) Uani 1 1 d .
H56A H 0.6946 0.3967 0.1395 0.037 Uiso 1 1 calc R
C61 C 0.9683(5) 0.1382(2) 0.15826(12) 0.0238(7) Uani 1 1 d .
C62 C 1.1052(6) 0.0862(3) 0.14516(13) 0.0296(8) Uani 1 1 d .
H62A H 1.1203 0.0825 0.1168 0.036 Uiso 1 1 calc R
C63 C 1.2194(6) 0.0397(3) 0.17254(15) 0.0364(10) Uani 1 1 d .
H63A H 1.3106 0.0042 0.1630 0.044 Uiso 1 1 calc R
C64 C 1.2002(6) 0.0454(3) 0.21375(15) 0.0397(11) Uani 1 1 d .
H64A H 1.2790 0.0140 0.2326 0.048 Uiso 1 1 calc R
C65 C 1.0671(6) 0.0965(3) 0.22775(13) 0.0352(10) Uani 1 1 d .
H65A H 1.0543 0.1002 0.2562 0.042 Uiso 1 1 calc R
C66 C 0.9518(6) 0.1423(3) 0.20026(12) 0.0290(8) Uani 1 1 d .
H66A H 0.8601 0.1770 0.2101 0.035 Uiso 1 1 calc R

loop_
_atom_site_aniso_label
_atom_site_aniso_U_11
_atom_site_aniso_U_22
_atom_site_aniso_U_33
_atom_site_aniso_U_23
_atom_site_aniso_U_13
_atom_site_aniso_U_12
Sn1 0.02632(16) 0.01689(14) 0.01691(14) 0.00108(8) 0.00198(10) -0.00212(9)
Sn2 0.02676(15) 0.01823(15) 0.01706(14) 0.00078(8) 0.00272(10) 0.00229(9)
O1 0.0296(13) 0.0237(13) 0.0206(13) 0.0052(10) 0.0034(11) 0.0025(11)
O2 0.0324(14) 0.0289(14) 0.0263(14) -0.0019(11) 0.0028(12) 0.0096(12)
C1 0.0223(17) 0.0248(17) 0.0238(18) 0.0073(14) -0.0018(14) -0.0007(14)
C2 0.0266(17) 0.0187(16) 0.0207(17) 0.0010(13) 0.0037(14) -0.0007(14)
C3 0.031(2) 0.0270(19) 0.030(2) 0.0020(16) 0.0003(17) -0.0029(16)
C4 0.034(2) 0.051(3) 0.044(3) 0.008(2) -0.001(2) -0.017(2)
C5 0.039(2) 0.0194(17) 0.0260(19) -0.0005(14) 0.0033(16) -0.0009(16)
C6 0.0310(19) 0.0236(18) 0.0239(19) -0.0001(14) 0.0053(15) -0.0024(15)
C7 0.0281(19) 0.036(2) 0.029(2) -0.0061(17) -0.0007(16) -0.0045(17)
C8 0.038(3) 0.062(3) 0.050(3) -0.009(3) -0.007(2) 0.017(2)
C11 0.0269(18) 0.0215(16) 0.0193(17) 0.0048(14) -0.0002(14) 0.0000(15)
C12 0.037(2) 0.0241(18) 0.027(2) 0.0013(15) 0.0021(17) 0.0002(16)
C13 0.039(2) 0.027(2) 0.042(3) 0.0133(18) -0.0014(19) -0.0038(18)
C14 0.033(2) 0.049(3) 0.033(2) 0.018(2) 0.0050(18) -0.006(2)
C15 0.030(2) 0.054(3) 0.028(2) 0.004(2) 0.0101(17) 0.001(2)
C16 0.033(2) 0.0273(19) 0.035(2) 0.0015(17) 0.0055(18) -0.0004(17)
C21 0.0267(18) 0.0195(16) 0.0218(18) -0.0004(13) 0.0010(14) -0.0071(14)
C22 0.0294(19) 0.030(2) 0.0233(19) -0.0051(15) -0.0009(15) -0.0012(16)
C23 0.043(2) 0.037(2) 0.028(2) -0.0117(18) 0.0033(18) -0.0057(19)
C24 0.036(2) 0.0220(19) 0.054(3) -0.0075(19) 0.014(2) -0.0015(17)
C25 0.031(2) 0.0193(18) 0.050(3) 0.0063(17) 0.0063(19) -0.0014(16)
C26 0.0302(19) 0.0227(17) 0.0265(19) 0.0054(15) 0.0016(15) -0.0039(15)
C31 0.0293(19) 0.0209(17) 0.0270(19) -0.0027(14) -0.0028(15) 0.0063(15)
C32 0.031(2) 0.0240(18) 0.031(2) 0.0001(15) -0.0021(16) -0.0009(16)
C33 0.035(2) 0.0238(19) 0.048(3) 0.0006(18) -0.009(2) -0.0011(17)
C34 0.040(2) 0.030(2) 0.044(3) -0.0145(19) -0.018(2) 0.0060(19)
C35 0.051(3) 0.036(2) 0.026(2) -0.0067(18) -0.0083(19) 0.008(2)
C36 0.039(2) 0.027(2) 0.0229(19) -0.0028(15) 0.0020(17) 0.0028(17)
C41 0.0247(17) 0.0198(16) 0.0223(18) -0.0002(13) 0.0040(14) 0.0038(14)
C42 0.035(2) 0.031(2) 0.0249(19) -0.0026(16) -0.0019(16) -0.0032(17)
C43 0.033(2) 0.030(2) 0.043(3) -0.0097(18) 0.0049(19) -0.0028(17)
C44 0.035(2) 0.0251(19) 0.043(3) 0.0071(17) 0.0144(19) -0.0007(17)
C45 0.042(2) 0.039(2) 0.026(2) 0.0103(17) 0.0042(18) 0.0004(19)
C46 0.0277(19) 0.033(2) 0.0237(19) 0.0059(16) -0.0004(15) -0.0037(16)
C51 0.0256(18) 0.0241(17) 0.0204(17) 0.0000(14) 0.0037(14) 0.0009(15)
C52 0.036(2) 0.0262(19) 0.036(2) -0.0013(17) 0.0061(19) -0.0053(17)
C53 0.031(2) 0.049(3) 0.032(2) 0.000(2) 0.0102(18) -0.002(2)
C54 0.037(2) 0.050(3) 0.027(2) -0.0120(19) 0.0019(18) 0.012(2)
C55 0.044(2) 0.029(2) 0.036(2) -0.0087(18) 0.0005(19) 0.0076(19)
C56 0.039(2) 0.0248(19) 0.031(2) 0.0009(16) 0.0060(17) 0.0037(17)
C61 0.0280(18) 0.0196(17) 0.0236(18) 0.0014(14) 0.0006(15) 0.0011(14)
C62 0.033(2) 0.029(2) 0.026(2) 0.0028(16) -0.0004(16) 0.0043(16)
C63 0.037(2) 0.030(2) 0.040(2) 0.0005(18) -0.0040(19) 0.0090(18)
C64 0.041(2) 0.031(2) 0.044(3) 0.0116(19) -0.014(2) -0.0026(19)
C65 0.046(2) 0.038(2) 0.0202(19) 0.0064(17) -0.0016(18) -0.008(2)
C66 0.038(2) 0.0275(19) 0.0220(18) 0.0012(15) 0.0029(16) -0.0023(17)

loop_
_atom_type_symbol
_atom_type_description
_atom_type_scat_dispersion_real
_atom_type_scat_dispersion_imag
_atom_type_scat_source
C C 0.0033 0.0016 'International Tables Vol C Tables 4.2.6.8 and 6.1.1.4'
H H 0.0000 0.0000 'International Tables Vol C Tables 4.2.6.8 and 6.1.1.4'
O O 0.0106 0.0060 'International Tables Vol C Tables 4.2.6.8 and 6.1.1.4'
Sn Sn -0.6537 1.4246 'International Tables Vol C Tables 4.2.6.8 and 6.1.1.4'

loop_
_geom_angle_atom_site_label_1
_geom_angle_atom_site_label_2
_geom_angle_atom_site_label_3
_geom_angle
C11 Sn1 C21 108.03(14)
C11 Sn1 C31 105.72(15)
C21 Sn1 C31 108.59(14)
C11 Sn1 C2 117.15(14)
C21 Sn1 C2 105.81(14)
C31 Sn1 C2 111.29(14)
C41 Sn2 C61 109.79(14)
C41 Sn2 C51 107.43(14)
C61 Sn2 C51 105.70(15)
C41 Sn2 C6 111.25(15)
C61 Sn2 C6 108.17(15)
C51 Sn2 C6 114.31(15)
O1 C1 C2 115.1(3)
C3 C2 C1 121.3(3)
C3 C2 Sn1 123.9(3)
C1 C2 Sn1 114.6(2)
C2 C3 C4 127.7(4)
O2 C5 C6 110.0(3)
C7 C6 C5 120.4(4)
C7 C6 Sn2 124.4(3)
C5 C6 Sn2 115.0(3)
C6 C7 C8 127.8(4)
C16 C11 C12 118.4(4)
C16 C11 Sn1 121.7(3)
C12 C11 Sn1 119.9(3)
C13 C12 C11 120.0(4)
C14 C13 C12 120.6(4)
C15 C14 C13 120.2(4)
C14 C15 C16 119.2(4)
C11 C16 C15 121.6(4)
C22 C21 C26 118.0(4)
C22 C21 Sn1 120.2(3)
C26 C21 Sn1 121.8(3)
C21 C22 C23 121.2(4)
C24 C23 C22 119.6(4)
C23 C24 C25 120.1(4)
C26 C25 C24 120.5(4)
C25 C26 C21 120.6(4)
C36 C31 C32 117.7(4)
C36 C31 Sn1 120.4(3)
C32 C31 Sn1 121.8(3)
C33 C32 C31 120.9(4)
C34 C33 C32 119.7(4)
C35 C34 C33 119.9(4)
C34 C35 C36 121.0(4)
C35 C36 C31 120.7(4)
C46 C41 C42 118.0(4)
C46 C41 Sn2 121.1(3)
C42 C41 Sn2 120.9(3)
C41 C42 C43 121.0(4)
C44 C43 C42 119.8(4)
C43 C44 C45 120.4(4)
C44 C45 C46 119.5(4)
C41 C46 C45 121.3(4)
C52 C51 C56 117.9(4)
C52 C51 Sn2 121.6(3)
C56 C51 Sn2 120.5(3)
C53 C52 C51 121.1(4)
C52 C53 C54 120.6(4)
C55 C54 C53 119.1(4)
C54 C55 C56 120.3(4)
C55 C56 C51 121.1(4)
C62 C61 C66 117.4(4)
C62 C61 Sn2 122.2(3)
C66 C61 Sn2 120.4(3)
C63 C62 C61 121.5(4)
C64 C63 C62 119.7(4)
C63 C64 C65 120.3(4)
C64 C65 C66 119.9(4)
C65 C66 C61 121.2(4)

loop_
_geom_bond_atom_site_label_1
_geom_bond_atom_site_label_2
_geom_bond_distance
Sn1 C11 2.133(4)
Sn1 C21 2.134(4)
Sn1 C31 2.142(4)
Sn1 C2 2.150(4)
Sn2 C41 2.134(4)
Sn2 C61 2.142(4)
Sn2 C51 2.142(4)
Sn2 C6 2.150(4)
O1 C1 1.417(4)
O2 C5 1.434(5)
C1 C2 1.507(5)
C2 C3 1.333(5)
C3 C4 1.490(6)
C5 C6 1.498(5)
C6 C7 1.334(6)
C7 C8 1.489(7)
C11 C16 1.381(6)
C11 C12 1.402(5)
C12 C13 1.383(6)
C13 C14 1.381(7)
C14 C15 1.377(7)
C15 C16 1.391(6)
C21 C22 1.392(5)
C21 C26 1.402(5)
C22 C23 1.395(6)
C23 C24 1.374(7)
C24 C25 1.385(7)
C25 C26 1.379(6)
C31 C36 1.396(6)
C31 C32 1.407(6)
C32 C33 1.388(6)
C33 C34 1.387(7)
C34 C35 1.367(7)
C35 C36 1.382(6)
C41 C46 1.390(5)
C41 C42 1.392(5)
C42 C43 1.397(6)
C43 C44 1.375(7)
C44 C45 1.380(6)
C45 C46 1.396(6)
C51 C52 1.393(6)
C51 C56 1.396(6)
C52 C53 1.370(6)
C53 C54 1.395(7)
C54 C55 1.379(7)
C55 C56 1.383(6)
C61 C62 1.399(6)
C61 C66 1.399(5)
C62 C63 1.386(6)
C63 C64 1.379(7)
C64 C65 1.381(7)
C65 C66 1.388(6)

loop_
_geom_torsion_atom_site_label_1
_geom_torsion_atom_site_label_2
_geom_torsion_atom_site_label_3
_geom_torsion_atom_site_label_4
_geom_torsion
O1 C1 C2 C3 0.6(5)
O1 C1 C2 Sn1 177.2(2)
C11 Sn1 C2 C3 -26.7(4)
C21 Sn1 C2 C3 93.8(4)
C31 Sn1 C2 C3 -148.4(3)
C11 Sn1 C2 C1 156.8(3)
C21 Sn1 C2 C1 -82.7(3)
C31 Sn1 C2 C1 35.0(3)
C1 C2 C3 C4 179.1(4)
Sn1 C2 C3 C4 2.8(7)
O2 C5 C6 C7 109.0(4)
O2 C5 C6 Sn2 -66.0(4)
C41 Sn2 C6 C7 -81.3(4)
C61 Sn2 C6 C7 158.1(4)
C51 Sn2 C6 C7 40.6(4)
C41 Sn2 C6 C5 93.5(3)
C61 Sn2 C6 C5 -27.2(3)
C51 Sn2 C6 C5 -144.6(3)
C5 C6 C7 C8 -175.5(5)
Sn2 C6 C7 C8 -1.0(7)
C21 Sn1 C11 C16 178.0(3)
C31 Sn1 C11 C16 61.9(3)
C2 Sn1 C11 C16 -62.8(4)
C21 Sn1 C11 C12 -0.6(3)
C31 Sn1 C11 C12 -116.7(3)
C2 Sn1 C11 C12 118.7(3)
C16 C11 C12 C13 -0.3(6)
Sn1 C11 C12 C13 178.3(3)
C11 C12 C13 C14 -0.4(7)
C12 C13 C14 C15 0.5(7)
C13 C14 C15 C16 -0.1(7)
C12 C11 C16 C15 0.8(6)
Sn1 C11 C16 C15 -177.8(3)
C14 C15 C16 C11 -0.6(7)
C11 Sn1 C21 C22 110.0(3)
C31 Sn1 C21 C22 -135.8(3)
C2 Sn1 C21 C22 -16.2(3)
C11 Sn1 C21 C26 -71.4(3)
C31 Sn1 C21 C26 42.8(3)
C2 Sn1 C21 C26 162.3(3)
C26 C21 C22 C23 0.2(6)
Sn1 C21 C22 C23 178.8(3)
C21 C22 C23 C24 0.2(6)
C22 C23 C24 C25 -0.6(7)
C23 C24 C25 C26 0.6(6)
C24 C25 C26 C21 -0.3(6)
C22 C21 C26 C25 -0.1(6)
Sn1 C21 C26 C25 -178.7(3)
C11 Sn1 C31 C36 2.4(3)
C21 Sn1 C31 C36 -113.4(3)
C2 Sn1 C31 C36 130.6(3)
C11 Sn1 C31 C32 179.4(3)
C21 Sn1 C31 C32 63.7(3)
C2 Sn1 C31 C32 -52.4(3)
C36 C31 C32 C33 -0.6(6)
Sn1 C31 C32 C33 -177.7(3)
C31 C32 C33 C34 1.4(6)
C32 C33 C34 C35 -1.0(7)
C33 C34 C35 C36 -0.1(7)
C34 C35 C36 C31 0.9(7)
C32 C31 C36 C35 -0.5(6)
Sn1 C31 C36 C35 176.6(3)
C61 Sn2 C41 C46 137.0(3)
C51 Sn2 C41 C46 -108.5(3)
C6 Sn2 C41 C46 17.3(4)
C61 Sn2 C41 C42 -43.2(3)
C51 Sn2 C41 C42 71.3(3)
C6 Sn2 C41 C42 -162.9(3)
C46 C41 C42 C43 0.5(6)
Sn2 C41 C42 C43 -179.3(3)
C41 C42 C43 C44 -0.4(6)
C42 C43 C44 C45 -0.4(7)
C43 C44 C45 C46 0.9(7)
C42 C41 C46 C45 0.0(6)
Sn2 C41 C46 C45 179.9(3)
C44 C45 C46 C41 -0.7(7)
C41 Sn2 C51 C52 178.7(3)
C61 Sn2 C51 C52 -64.1(4)
C6 Sn2 C51 C52 54.8(4)
C41 Sn2 C51 C56 -2.5(4)
C61 Sn2 C51 C56 114.6(3)
C6 Sn2 C51 C56 -126.5(3)
C56 C51 C52 C53 0.1(6)
Sn2 C51 C52 C53 178.8(3)
C51 C52 C53 C54 -0.1(7)
C52 C53 C54 C55 0.5(7)
C53 C54 C55 C56 -0.8(7)
C54 C55 C56 C51 0.8(7)
C52 C51 C56 C55 -0.4(6)
Sn2 C51 C56 C55 -179.2(3)
C41 Sn2 C61 C62 -64.0(4)
C51 Sn2 C61 C62 -179.6(3)
C6 Sn2 C61 C62 57.5(4)
C41 Sn2 C61 C66 116.4(3)
C51 Sn2 C61 C66 0.8(3)
C6 Sn2 C61 C66 -122.1(3)
C66 C61 C62 C63 0.5(6)
Sn2 C61 C62 C63 -179.1(3)
C61 C62 C63 C64 -0.8(7)
C62 C63 C64 C65 0.5(7)
C63 C64 C65 C66 0.1(7)
C64 C65 C66 C61 -0.4(7)
C62 C61 C66 C65 0.1(6)
Sn2 C61 C66 C65 179.7(3)

loop_
_cod_related_entry_id
_cod_related_entry_database
_cod_related_entry_code
1 ChemSpider 30651745
